data_7716429
loop_
_publ_author_name
'Engel, Stefan'
'Gie&#xdf;elmann, Elias C J'
'Schumacher, Lars'
'Zhang, Yuemei'
'M&#xfc;ller, Frank'
'Janka, Oliver'

_publ_section_title
;
 Synthesis, magnetic and NMR spectroscopic properties of the
 MAl<sub>5</sub>Pt<sub>3</sub> series (M = Ca, Y, La-Nd, Sm-Er).
;
_journal_issue 29
_journal_name_full 'Dalton transactions (Cambridge, England : 2003)'
_journal_page_first 12176
_journal_page_last 12188
_journal_paper_doi 10.1039/d4dt01296h
_journal_volume 53
_journal_year 2024
_chemical_formula_sum 'Al5 Er Pt3'
_chemical_formula_weight 887.4
_space_group_IT_number 62
_space_group_name_Hall '-P 2ac 2n'
_space_group_name_H-M_alt 'P n m a'
_symmetry_cell_setting orthorhombic
_symmetry_Int_Tables_number 62
_symmetry_space_group_name_Hall '-P 2ac 2n'
_symmetry_space_group_name_H-M 'P n m a'
_audit_update_record
;
2024-04-17 deposited with the CCDC.	2024-06-24 downloaded from the CCDC.
;
_cell_angle_alpha 90
_cell_angle_beta 90
_cell_angle_gamma 90
_cell_formula_units_Z 4
_cell_length_a 20.45820(10)
_cell_length_b 4.0440(2)
_cell_length_c 7.2845(6)
_cell_measurement_reflns_used 2892
_cell_measurement_temperature 293
_cell_measurement_theta_max 33.16
_cell_measurement_theta_min 2.79
_cell_volume 602.67(6)
_diffrn_ambient_temperature 293
_diffrn_measured_fraction_theta_full 0.99
_diffrn_measured_fraction_theta_max 0.99
_diffrn_measurement_device 'four-circle diffractometer'
_diffrn_measurement_device_type 'Bruker CCD'
_diffrn_measurement_method 'Bruker CCD'
_diffrn_radiation_monochromator graphite
_diffrn_radiation_probe x-ray
_diffrn_radiation_source 'X-ray tube'
_diffrn_radiation_type 'Mo K\a'
_diffrn_radiation_wavelength 0.71073
_diffrn_reflns_av_R_equivalents 0.0636
_diffrn_reflns_av_unetI/netI 0.0494
_diffrn_reflns_limit_h_max 21
_diffrn_reflns_limit_h_min -31
_diffrn_reflns_limit_k_max 6
_diffrn_reflns_limit_k_min -6
_diffrn_reflns_limit_l_max 11
_diffrn_reflns_limit_l_min -10
_diffrn_reflns_number 8867
_diffrn_reflns_theta_full 33.15
_diffrn_reflns_theta_max 33.15
_diffrn_reflns_theta_min 2.97
_exptl_absorpt_coefficient_mu 83.8
_exptl_absorpt_correction_T_max 0.1368
_exptl_absorpt_correction_T_min 0.1041
_exptl_absorpt_correction_type multi-scan
_exptl_absorpt_process_details 'Bruker SADABS'
_exptl_crystal_colour silver
_exptl_crystal_density_diffrn 9.78
_exptl_crystal_description needle
_exptl_crystal_F_000 1468
_exptl_crystal_size_max 0.120
_exptl_crystal_size_mid 0.040
_exptl_crystal_size_min 0.030
_refine_diff_density_max 3.64
_refine_diff_density_min -2.64
_refine_ls_extinction_coef 31(7)
_refine_ls_extinction_method 'B-C type 1 Lorentzian isotropic (Becker & Coppens, 1974)'
_refine_ls_goodness_of_fit_gt 1.16
_refine_ls_goodness_of_fit_ref 1.09
_refine_ls_number_constraints 0
_refine_ls_number_parameters 56
_refine_ls_number_reflns 1279
_refine_ls_number_restraints 0
_refine_ls_R_factor_all 0.0457
_refine_ls_R_factor_gt 0.0291
_refine_ls_shift/su_max 0.0003
_refine_ls_shift/su_mean 0.0001
_refine_ls_structure_factor_coef Fsqd
_refine_ls_weighting_details w=1/(\s^2^(I)+0.0004I^2^)
_refine_ls_weighting_scheme sigma
_refine_ls_wR_factor_gt 0.0594
_refine_ls_wR_factor_ref 0.0650
_reflns_number_gt 950
_reflns_number_total 1279
_reflns_threshold_expression I>3\s(I)
_cod_data_source_file d4dt01296h2.cif
_cod_data_source_block I
_cod_depositor_comments
;
The following automatic conversions were performed:

data item '_diffrn_radiation_probe' value 'X-ray' was changed to
'x-ray' in accordance with the
/home/data/users/saulius/crontab/automatic-downloads/rss-feeds/RSC/lib/dictionaries/cif_core.dic
dictionary named 'cif_core.dic' version 2.4.2 last updated on
2011-04-26.

Automatic conversion script
Id: cif_fix_values 8170 2020-07-09 18:12:32Z antanas 

 Adding full bibliography for 7716429.cif.
;
_cod_original_sg_symbol_Hall '-P -2xabc;-2yb;-2zac'
_cod_original_formula_sum 'Al5 Er1 Pt3'
_cod_database_code 7716429

loop_
_space_group_symop_id
_space_group_symop_operation_xyz
1 x,y,z
2 -x+1/2,-y,z+1/2
3 -x,y+1/2,-z
4 x+1/2,-y+1/2,-z+1/2
5 -x,-y,-z
6 x+1/2,y,-z+1/2
7 x,-y+1/2,z
8 -x+1/2,y+1/2,z+1/2

loop_
_atom_site_label
_atom_site_type_symbol
_atom_site_fract_x
_atom_site_fract_y
_atom_site_fract_z
_atom_site_adp_type
_atom_site_U_iso_or_equiv
_atom_site_site_symmetry_multiplicity
_atom_site_occupancy
_atom_site_calc_flag
_atom_site_refinement_flags
_atom_site_disorder_assembly
_atom_site_disorder_group
Er Er 0.36014(3) 0.25 0.87991(8) Uani 0.00850(16) 4 1 d . . .
Pt1 Pt 0.07482(2) 0.25 0.65917(7) Uani 0.00650(14) 4 1 d . . .
Pt2 Pt 0.08523(2) 0.25 0.08160(7) Uani 0.00652(14) 4 1 d . . .
Pt3 Pt 0.25819(2) 0.25 0.36976(7) Uani 0.00628(13) 4 1 d . . .
Al1 Al 0.00764(18) 0.25 0.3702(5) Uani 0.0059(10) 4 1 d . . .
Al2 Al 0.20116(18) 0.25 0.6766(5) Uani 0.0065(10) 4 1 d . . .
Al3 Al 0.20811(18) 0.25 0.0610(5) Uani 0.0062(10) 4 1 d . . .
Al4 Al 0.38093(17) 0.25 0.3553(5) Uani 0.0039(10) 4 1 d . . .
Al5 Al 0.48418(19) 0.25 0.6168(5) Uani 0.0071(10) 4 1 d . . .

loop_
_atom_site_aniso_label
_atom_site_aniso_type_symbol
_atom_site_aniso_U_11
_atom_site_aniso_U_22
_atom_site_aniso_U_33
_atom_site_aniso_U_12
_atom_site_aniso_U_13
_atom_site_aniso_U_23
Er Er 0.0081(3) 0.0074(3) 0.0101(3) 0 0.0007(2) 0
Pt1 Pt 0.0057(2) 0.0067(2) 0.0071(3) 0 -0.00008(16) 0
Pt2 Pt 0.0054(2) 0.0060(2) 0.0082(2) 0 0.00007(17) 0
Pt3 Pt 0.0070(2) 0.0050(2) 0.0069(2) 0 0.00071(16) 0
Al1 Al 0.0055(17) 0.0054(18) 0.0068(18) 0 -0.0005(13) 0
Al2 Al 0.0070(17) 0.0079(19) 0.0047(18) 0 -0.0006(13) 0
Al3 Al 0.0073(17) 0.0036(18) 0.0078(19) 0 0.0016(14) 0
Al4 Al 0.0024(16) 0.0018(16) 0.0076(18) 0 0.0005(13) 0
Al5 Al 0.0057(17) 0.0069(18) 0.0087(19) 0 -0.0001(14) 0

loop_
_atom_type_symbol
_atom_type_scat_dispersion_real
_atom_type_scat_dispersion_imag
_atom_type_scat_source
Al 0.0645 0.0514 'International Tables Vol C tables 4.2.6.8 and 6.1.1.1'
Er -0.2586 4.9576 'International Tables Vol C tables 4.2.6.8 and 6.1.1.1'
Pt -1.7033 8.3905 'International Tables Vol C tables 4.2.6.8 and 6.1.1.1'

loop_
_exptl_crystal_face_index_h
_exptl_crystal_face_index_k
_exptl_crystal_face_index_l
_exptl_crystal_face_perp_dist
? ? ? ?

loop_
_geom_angle_atom_site_label_1
_geom_angle_atom_site_label_2
_geom_angle_atom_site_label_3
_geom_angle_site_symmetry_1
_geom_angle_site_symmetry_2
_geom_angle_site_symmetry_3
_geom_angle
_geom_angle_publ_flag
Al1 Pt1 Al1 . . 3_546 65.35(9) ?
Al1 Pt1 Al1 . . 3_556 65.35(9) ?
Al1 Pt1 Al2 . . . 125.95(12) ?
Al1 Pt1 Al4 . . 2_555 129.91(6) ?
Al1 Pt1 Al4 . . 2_565 129.91(6) ?
Al1 Pt1 Al5 . . 4_456 98.20(13) ?
Al1 Pt1 Al1 3_546 . 3_556 99.87(9) ?
Al1 Pt1 Al2 3_546 . . 129.92(6) ?
Al1 Pt1 Al4 3_546 . 2_555 71.11(9) ?
Al1 Pt1 Al4 3_546 . 2_565 148.24(11) ?
Al1 Pt1 Al5 3_546 . 4_456 64.80(9) ?
Al1 Pt1 Al2 3_556 . . 129.92(6) ?
Al1 Pt1 Al4 3_556 . 2_555 148.24(11) ?
Al1 Pt1 Al4 3_556 . 2_565 71.11(9) ?
Al1 Pt1 Al5 3_556 . 4_456 64.80(9) ?
Al2 Pt1 Al4 . . 2_555 68.31(9) ?
Al2 Pt1 Al4 . . 2_565 68.31(9) ?
Al2 Pt1 Al5 . . 4_456 135.85(12) ?
Al4 Pt1 Al4 2_555 . 2_565 100.17(9) ?
Al4 Pt1 Al5 2_555 . 4_456 84.25(10) ?
Al4 Pt1 Al5 2_565 . 4_456 84.25(10) ?
Al1 Pt2 Al3 . . . 130.47(12) ?
Al1 Pt2 Al4 . . 2_554 129.94(6) ?
Al1 Pt2 Al4 . . 2_564 129.94(6) ?
Al1 Pt2 Al5 . . 2_554 64.73(9) ?
Al1 Pt2 Al5 . . 2_564 64.73(9) ?
Al1 Pt2 Al5 . . 4_455 87.91(12) ?
Al3 Pt2 Al4 . . 2_554 73.00(9) ?
Al3 Pt2 Al4 . . 2_564 73.00(9) ?
Al3 Pt2 Al5 . . 2_554 125.22(7) ?
Al3 Pt2 Al5 . . 2_564 125.22(7) ?
Al3 Pt2 Al5 . . 4_455 141.62(13) ?
Al4 Pt2 Al4 2_554 . 2_564 97.04(9) ?
Al4 Pt2 Al5 2_554 . 2_554 66.42(10) ?
Al4 Pt2 Al5 2_554 . 2_564 145.04(12) ?
Al4 Pt2 Al5 2_554 . 4_455 81.97(10) ?
Al4 Pt2 Al5 2_564 . 2_554 145.04(12) ?
Al4 Pt2 Al5 2_564 . 2_564 66.42(10) ?
Al4 Pt2 Al5 2_564 . 4_455 81.97(10) ?
Al5 Pt2 Al5 2_554 . 2_564 108.97(10) ?
Al5 Pt2 Al5 2_554 . 4_455 65.84(9) ?
Al5 Pt2 Al5 2_564 . 4_455 65.84(9) ?
Al2 Pt3 Al2 . . 2_554 128.89(7) ?
Al2 Pt3 Al2 . . 2_564 128.89(7) ?
Al2 Pt3 Al3 . . . 127.94(12) ?
Al2 Pt3 Al3 . . 2_555 68.95(9) ?
Al2 Pt3 Al3 . . 2_565 68.95(9) ?
Al2 Pt3 Al4 . . . 119.96(12) ?
Al2 Pt3 Al2 2_554 . 2_564 102.09(9) ?
Al2 Pt3 Al3 2_554 . . 68.90(9) ?
Al2 Pt3 Al3 2_554 . 2_555 65.96(11) ?
Al2 Pt3 Al3 2_554 . 2_565 145.66(11) ?
Al2 Pt3 Al4 2_554 . . 69.99(9) ?
Al2 Pt3 Al3 2_564 . . 68.90(9) ?
Al2 Pt3 Al3 2_564 . 2_555 145.66(11) ?
Al2 Pt3 Al3 2_564 . 2_565 65.96(11) ?
Al2 Pt3 Al4 2_564 . . 69.99(9) ?
Al3 Pt3 Al3 . . 2_555 127.53(7) ?
Al3 Pt3 Al3 . . 2_565 127.53(7) ?
Al3 Pt3 Al4 . . . 112.09(12) ?
Al3 Pt3 Al3 2_555 . 2_565 104.90(10) ?
Al3 Pt3 Al4 2_555 . . 75.69(9) ?
Al3 Pt3 Al4 2_565 . . 75.69(9) ?
Pt1 Al1 Pt1 . . 3_546 114.65(10) ?
Pt1 Al1 Pt1 . . 3_556 114.65(10) ?
Pt1 Al1 Pt2 . . . 109.80(14) ?
Pt1 Al1 Al1 . . 3_546 59.55(10) ?
Pt1 Al1 Al1 . . 3_556 59.55(10) ?
Pt1 Al1 Al5 . . 2_554 122.01(12) ?
Pt1 Al1 Al5 . . 2_564 122.01(12) ?
Pt1 Al1 Pt1 3_546 . 3_556 99.87(12) ?
Pt1 Al1 Pt2 3_546 . . 108.66(10) ?
Pt1 Al1 Al1 3_546 . 3_546 55.10(8) ?
Pt1 Al1 Al1 3_546 . 3_556 122.61(16) ?
Pt1 Al1 Al5 3_546 . 2_554 54.57(8) ?
Pt1 Al1 Al5 3_546 . 2_564 123.27(16) ?
Pt1 Al1 Pt2 3_556 . . 108.66(10) ?
Pt1 Al1 Al1 3_556 . 3_546 122.61(16) ?
Pt1 Al1 Al1 3_556 . 3_556 55.10(8) ?
Pt1 Al1 Al5 3_556 . 2_554 123.27(16) ?
Pt1 Al1 Al5 3_556 . 2_564 54.57(8) ?
Pt2 Al1 Al1 . . 3_546 127.53(10) ?
Pt2 Al1 Al1 . . 3_556 127.53(10) ?
Pt2 Al1 Al5 . . 2_554 54.98(10) ?
Pt2 Al1 Al5 . . 2_564 54.98(10) ?
Al1 Al1 Al1 3_546 . 3_556 93.08(14) ?
Al1 Al1 Al5 3_546 . 2_554 85.90(8) ?
Al1 Al1 Al5 3_546 . 2_564 176.98(19) ?
Al1 Al1 Al5 3_556 . 2_554 176.98(19) ?
Al1 Al1 Al5 3_556 . 2_564 85.90(8) ?
Al5 Al1 Al5 2_554 . 2_564 94.98(15) ?
Pt1 Al2 Pt3 . . . 114.76(14) ?
Pt1 Al2 Pt3 . . 2_555 110.24(10) ?
Pt1 Al2 Pt3 . . 2_565 110.24(10) ?
Pt1 Al2 Al3 . . 1_556 95.72(14) ?
Pt1 Al2 Al3 . . 2_555 129.15(10) ?
Pt1 Al2 Al3 . . 2_565 129.15(10) ?
Pt1 Al2 Al4 . . 2_555 56.63(9) ?
Pt1 Al2 Al4 . . 2_565 56.63(9) ?
Pt3 Al2 Pt3 . . 2_555 109.38(10) ?
Pt3 Al2 Pt3 . . 2_565 109.38(10) ?
Pt3 Al2 Al3 . . 1_556 149.53(17) ?
Pt3 Al2 Al3 . . 2_555 56.00(10) ?
Pt3 Al2 Al3 . . 2_565 56.00(10) ?
Pt3 Al2 Al4 . . 2_555 131.18(10) ?
Pt3 Al2 Al4 . . 2_565 131.18(10) ?
Pt3 Al2 Pt3 2_555 . 2_565 102.09(13) ?
Pt3 Al2 Al3 2_555 . 1_556 56.17(8) ?
Pt3 Al2 Al3 2_555 . 2_555 53.43(8) ?
Pt3 Al2 Al3 2_555 . 2_565 119.97(15) ?
Pt3 Al2 Al4 2_555 . 2_555 53.61(8) ?
Pt3 Al2 Al4 2_555 . 2_565 118.61(15) ?
Pt3 Al2 Al3 2_565 . 1_556 56.17(8) ?
Pt3 Al2 Al3 2_565 . 2_555 119.97(15) ?
Pt3 Al2 Al3 2_565 . 2_565 53.43(8) ?
Pt3 Al2 Al4 2_565 . 2_555 118.61(15) ?
Pt3 Al2 Al4 2_565 . 2_565 53.61(8) ?
Al3 Al2 Al3 1_556 . 2_555 105.07(13) ?
Al3 Al2 Al3 1_556 . 2_565 105.07(13) ?
Al3 Al2 Al4 1_556 . 2_555 65.52(11) ?
Al3 Al2 Al4 1_556 . 2_565 65.52(11) ?
Al3 Al2 Al3 2_555 . 2_565 89.54(13) ?
Al3 Al2 Al4 2_555 . 2_555 90.85(7) ?
Al3 Al2 Al4 2_555 . 2_565 170.33(18) ?
Al3 Al2 Al4 2_565 . 2_555 170.33(18) ?
Al3 Al2 Al4 2_565 . 2_565 90.85(7) ?
Al4 Al2 Al4 2_555 . 2_565 87.15(12) ?
Pt2 Al3 Pt3 . . . 111.07(15) ?
Pt2 Al3 Pt3 . . 2_554 107.60(10) ?
Pt2 Al3 Pt3 . . 2_564 107.60(10) ?
Pt2 Al3 Al2 . . 1_554 90.51(14) ?
Pt2 Al3 Al2 . . 2_554 128.90(10) ?
Pt2 Al3 Al2 . . 2_564 128.90(10) ?
Pt3 Al3 Pt3 . . 2_554 112.65(10) ?
Pt3 Al3 Pt3 . . 2_564 112.65(10) ?
Pt3 Al3 Al2 . . 1_554 158.42(17) ?
Pt3 Al3 Al2 . . 2_554 57.67(10) ?
Pt3 Al3 Al2 . . 2_564 57.67(10) ?
Pt3 Al3 Pt3 2_554 . 2_564 104.90(14) ?
Pt3 Al3 Al2 2_554 . 1_554 57.87(8) ?
Pt3 Al3 Al2 2_554 . 2_554 55.04(8) ?
Pt3 Al3 Al2 2_554 . 2_564 122.94(15) ?
Pt3 Al3 Al2 2_564 . 1_554 57.87(8) ?
Pt3 Al3 Al2 2_564 . 2_554 122.94(15) ?
Pt3 Al3 Al2 2_564 . 2_564 55.04(8) ?
Al2 Al3 Al2 1_554 . 2_554 109.00(13) ?
Al2 Al3 Al2 1_554 . 2_564 109.00(13) ?
Al2 Al3 Al2 2_554 . 2_564 89.54(13) ?
Pt1 Al4 Pt1 2_554 . 2_564 100.17(12) ?
Pt1 Al4 Pt2 2_554 . 2_555 70.63(3) ?
Pt1 Al4 Pt2 2_554 . 2_565 144.84(14) ?
Pt1 Al4 Pt3 2_554 . . 111.45(10) ?
Pt1 Al4 Al2 2_554 . 2_554 55.06(8) ?
Pt1 Al4 Al2 2_554 . 2_564 118.99(15) ?
Pt1 Al4 Al5 2_554 . . 96.20(10) ?
Pt1 Al4 Pt2 2_564 . 2_555 144.84(14) ?
Pt1 Al4 Pt2 2_564 . 2_565 70.63(3) ?
Pt1 Al4 Pt3 2_564 . . 111.45(10) ?
Pt1 Al4 Al2 2_564 . 2_554 118.99(15) ?
Pt1 Al4 Al2 2_564 . 2_564 55.06(8) ?
Pt1 Al4 Al5 2_564 . . 96.20(10) ?
Pt2 Al4 Pt2 2_555 . 2_565 97.04(12) ?
Pt2 Al4 Pt3 2_555 . . 103.34(10) ?
Pt2 Al4 Al2 2_555 . 2_554 84.35(6) ?
Pt2 Al4 Al2 2_555 . 2_564 159.13(16) ?
Pt2 Al4 Al5 2_555 . . 53.17(7) ?
Pt2 Al4 Pt3 2_565 . . 103.34(10) ?
Pt2 Al4 Al2 2_565 . 2_554 159.13(16) ?
Pt2 Al4 Al2 2_565 . 2_564 84.35(6) ?
Pt2 Al4 Al5 2_565 . . 53.17(7) ?
Pt3 Al4 Al2 . . 2_554 56.40(9) ?
Pt3 Al4 Al2 . . 2_564 56.40(9) ?
Pt3 Al4 Al5 . . . 135.56(17) ?
Al2 Al4 Al2 2_554 . 2_564 87.15(12) ?
Al2 Al4 Al5 2_554 . . 136.26(7) ?
Al2 Al4 Al5 2_564 . . 136.26(7) ?
Pt1 Al5 Pt2 4_556 . 2_555 119.83(9) ?
Pt1 Al5 Pt2 4_556 . 2_565 119.83(9) ?
Pt1 Al5 Pt2 4_556 . 4_555 76.30(11) ?
Pt1 Al5 Al1 4_556 . 2_555 60.63(10) ?
Pt1 Al5 Al1 4_556 . 2_565 60.63(10) ?
Pt1 Al5 Al4 4_556 . . 179.30(18) ?
Pt1 Al5 Al5 4_556 . 3_646 103.57(13) ?
Pt1 Al5 Al5 4_556 . 3_656 103.57(13) ?
Pt2 Al5 Pt2 2_555 . 2_565 108.97(14) ?
Pt2 Al5 Pt2 2_555 . 4_555 114.16(10) ?
Pt2 Al5 Al1 2_555 . 2_555 60.29(8) ?
Pt2 Al5 Al1 2_555 . 2_565 134.78(17) ?
Pt2 Al5 Al4 2_555 . . 60.42(8) ?
Pt2 Al5 Al5 2_555 . 3_646 57.76(8) ?
Pt2 Al5 Al5 2_555 . 3_656 132.55(17) ?
Pt2 Al5 Pt2 2_565 . 4_555 114.16(10) ?
Pt2 Al5 Al1 2_565 . 2_555 134.78(17) ?
Pt2 Al5 Al1 2_565 . 2_565 60.29(8) ?
Pt2 Al5 Al4 2_565 . . 60.42(8) ?
Pt2 Al5 Al5 2_565 . 3_646 132.55(17) ?
Pt2 Al5 Al5 2_565 . 3_656 57.76(8) ?
Pt2 Al5 Al1 4_555 . 2_555 109.61(13) ?
Pt2 Al5 Al1 4_555 . 2_565 109.61(13) ?
Pt2 Al5 Al4 4_555 . . 103.00(15) ?
Pt2 Al5 Al5 4_555 . 3_646 56.40(10) ?
Pt2 Al5 Al5 4_555 . 3_656 56.40(10) ?
Al1 Al5 Al1 2_555 . 2_565 94.98(15) ?
Al1 Al5 Al4 2_555 . . 119.74(12) ?
Al1 Al5 Al5 2_555 . 3_646 81.88(9) ?
Al1 Al5 Al5 2_555 . 3_656 162.59(19) ?
Al1 Al5 Al4 2_565 . . 119.74(12) ?
Al1 Al5 Al5 2_565 . 3_646 162.59(19) ?
Al1 Al5 Al5 2_565 . 3_656 81.88(9) ?
Al4 Al5 Al5 . . 3_646 75.98(13) ?
Al4 Al5 Al5 . . 3_656 75.98(13) ?
Al5 Al5 Al5 3_646 . 3_656 95.99(15) ?

loop_
_geom_bond_atom_site_label_1
_geom_bond_atom_site_label_2
_geom_bond_site_symmetry_1
_geom_bond_site_symmetry_2
_geom_bond_distance
_geom_bond_publ_flag
Pt1 Al1 . . 2.514(4) ?
Pt1 Al1 . 3_546 2.642(2) ?
Pt1 Al1 . 3_556 2.642(2) ?
Pt1 Al2 . . 2.588(4) ?
Pt1 Al4 . 2_555 2.636(2) ?
Pt1 Al4 . 2_565 2.636(2) ?
Pt1 Al5 . 4_456 2.470(4) ?
Pt2 Al1 . . 2.635(4) ?
Pt2 Al3 . . 2.518(4) ?
Pt2 Al4 . 2_554 2.699(2) ?
Pt2 Al4 . 2_564 2.699(2) ?
Pt2 Al5 . 2_554 2.484(2) ?
Pt2 Al5 . 2_564 2.484(2) ?
Pt2 Al5 . 4_455 2.523(4) ?
Pt3 Al2 . . 2.521(4) ?
Pt3 Al2 . 2_554 2.600(2) ?
Pt3 Al2 . 2_564 2.600(2) ?
Pt3 Al3 . . 2.471(4) ?
Pt3 Al3 . 2_555 2.550(2) ?
Pt3 Al3 . 2_565 2.550(2) ?
Pt3 Al4 . . 2.513(4) ?
Al1 Al1 . 3_546 2.786(4) ?
Al1 Al1 . 3_556 2.786(4) ?
Al1 Al5 . 2_554 2.743(4) ?
Al1 Al5 . 2_564 2.743(4) ?
Al2 Al3 . 1_556 2.804(6) ?
Al2 Al3 . 2_555 2.871(4) ?
Al2 Al3 . 2_565 2.871(4) ?
Al2 Al4 . 2_555 2.933(4) ?
Al2 Al4 . 2_565 2.933(4) ?
Al4 Al5 . . 2.844(5) ?
Al5 Al5 . 3_646 2.721(4) ?
Al5 Al5 . 3_656 2.721(4) ?

loop_
_geom_hbond_atom_site_label_D
_geom_hbond_atom_site_label_H
_geom_hbond_atom_site_label_A
_geom_hbond_site_symmetry_D
_geom_hbond_site_symmetry_H
_geom_hbond_site_symmetry_A
_geom_hbond_distance_DH
_geom_hbond_distance_HA
_geom_hbond_distance_DA
_geom_hbond_angle_DHA
_geom_hbond_publ_flag
? ? ? ? ? ? ? ? ? ? ?

loop_
_geom_torsion_atom_site_label_1
_geom_torsion_atom_site_label_2
_geom_torsion_atom_site_label_3
_geom_torsion_atom_site_label_4
_geom_torsion_site_symmetry_1
_geom_torsion_site_symmetry_2
_geom_torsion_site_symmetry_3
_geom_torsion_site_symmetry_4
_geom_torsion
_geom_torsion_publ_flag
? ? ? ? ? ? ? ? ? ?

loop_
_restr_angle_atom_site_label_1
_restr_angle_site_symmetry_1
_restr_angle_atom_site_label_2
_restr_angle_site_symmetry_2
_restr_angle_atom_site_label_3
_restr_angle_site_symmetry_3
_restr_angle_target
_restr_angle_target_weight_param
? ? ? ? ? ? ? ?

loop_
_restr_distance_atom_site_label_1
_restr_distance_site_symmetry_1
_restr_distance_atom_site_label_2
_restr_distance_site_symmetry_2
_restr_distance_target
_restr_distance_target_weight_param
? ? ? ? ? ?

loop_
_restr_equal_angle_atom_site_label_1
_restr_equal_angle_site_symmetry_1
_restr_equal_angle_atom_site_label_2
_restr_equal_angle_site_symmetry_2
_restr_equal_angle_atom_site_label_3
_restr_equal_angle_site_symmetry_3
_restr_equal_angle_class_class_id
_restr_equal_angle_class_target_weight_param
? ? ? ? ? ? ? ?

loop_
_restr_equal_distance_atom_site_label_1
_restr_equal_distance_site_symmetry_1
_restr_equal_distance_atom_site_label_2
_restr_equal_distance_site_symmetry_2
_restr_equal_distance_class_class_id
_restr_equal_distance_class_target_weight_param
? ? ? ? ? ?

loop_
_restr_equal_torsion_atom_site_label_1
_restr_equal_torsion_site_symmetry_1
_restr_equal_torsion_atom_site_label_2
_restr_equal_torsion_site_symmetry_2
_restr_equal_torsion_atom_site_label_3
_restr_equal_torsion_site_symmetry_3
_restr_equal_torsion_atom_site_label_4
_restr_equal_torsion_site_symmetry_4
_restr_equal_torsion_class_class_id
_restr_equal_torsion_class_target_weight_param
? ? ? ? ? ? ? ? ? ?

loop_
_restr_torsion_atom_site_label_1
_restr_torsion_site_symmetry_1
_restr_torsion_atom_site_label_2
_restr_torsion_site_symmetry_2
_restr_torsion_atom_site_label_3
_restr_torsion_site_symmetry_3
_restr_torsion_atom_site_label_4
_restr_torsion_site_symmetry_4
_restr_torsion_angle_target
_restr_torsion_weight_param
? ? ? ? ? ? ? ? ? ?

loop_
_twin_individual_id
_twin_individual_mass_fraction_refined
_twin_individual_twin_matrix_11
_twin_individual_twin_matrix_12
_twin_individual_twin_matrix_13
_twin_individual_twin_matrix_21
_twin_individual_twin_matrix_22
_twin_individual_twin_matrix_23
_twin_individual_twin_matrix_31
_twin_individual_twin_matrix_32
_twin_individual_twin_matrix_33
? ? ? ? ? ? ? ? ? ? ?

loop_
_jana_atom_site_adp_c_label
_jana_atom_site_adp_c_type_symbol
_jana_atom_site_adp_c_111
_jana_atom_site_adp_c_112
_jana_atom_site_adp_c_113
_jana_atom_site_adp_c_122
_jana_atom_site_adp_c_123
_jana_atom_site_adp_c_133
_jana_atom_site_adp_c_222
_jana_atom_site_adp_c_223
_jana_atom_site_adp_c_233
_jana_atom_site_adp_c_333
? ? ? ? ? ? ? ? ? ? ? ?

loop_
_jana_atom_site_adp_d_label
_jana_atom_site_adp_d_type_symbol
_jana_atom_site_adp_d_1111
_jana_atom_site_adp_d_1112
_jana_atom_site_adp_d_1113
_jana_atom_site_adp_d_1122
_jana_atom_site_adp_d_1123
_jana_atom_site_adp_d_1133
_jana_atom_site_adp_d_1222
_jana_atom_site_adp_d_1223
_jana_atom_site_adp_d_1233
_jana_atom_site_adp_d_1333
_jana_atom_site_adp_d_2222
_jana_atom_site_adp_d_2223
_jana_atom_site_adp_d_2233
_jana_atom_site_adp_d_2333
_jana_atom_site_adp_d_3333
? ? ? ? ? ? ? ? ? ? ? ? ? ? ? ? ?

loop_
_jana_atom_site_adp_e_label
_jana_atom_site_adp_e_type_symbol
_jana_atom_site_adp_e_11111
_jana_atom_site_adp_e_11112
_jana_atom_site_adp_e_11113
_jana_atom_site_adp_e_11122
_jana_atom_site_adp_e_11123
_jana_atom_site_adp_e_11133
_jana_atom_site_adp_e_11222
_jana_atom_site_adp_e_11223
_jana_atom_site_adp_e_11233
_jana_atom_site_adp_e_11333
_jana_atom_site_adp_e_12222
_jana_atom_site_adp_e_12223
_jana_atom_site_adp_e_12233
_jana_atom_site_adp_e_12333
_jana_atom_site_adp_e_13333
_jana_atom_site_adp_e_22222
_jana_atom_site_adp_e_22223
_jana_atom_site_adp_e_22233
_jana_atom_site_adp_e_22333
_jana_atom_site_adp_e_23333
_jana_atom_site_adp_e_33333
? ? ? ? ? ? ? ? ? ? ? ? ? ? ? ? ? ? ? ? ? ? ?

loop_
_jana_atom_site_adp_f_label
_jana_atom_site_adp_f_type_symbol
_jana_atom_site_adp_f_111111
_jana_atom_site_adp_f_111112
_jana_atom_site_adp_f_111113
_jana_atom_site_adp_f_111122
_jana_atom_site_adp_f_111123
_jana_atom_site_adp_f_111133
_jana_atom_site_adp_f_111222
_jana_atom_site_adp_f_111223
_jana_atom_site_adp_f_111233
_jana_atom_site_adp_f_111333
_jana_atom_site_adp_f_112222
_jana_atom_site_adp_f_112223
_jana_atom_site_adp_f_112233
_jana_atom_site_adp_f_112333
_jana_atom_site_adp_f_113333
_jana_atom_site_adp_f_122222
_jana_atom_site_adp_f_122223
_jana_atom_site_adp_f_122233
_jana_atom_site_adp_f_122333
_jana_atom_site_adp_f_123333
_jana_atom_site_adp_f_133333
_jana_atom_site_adp_f_222222
_jana_atom_site_adp_f_222223
_jana_atom_site_adp_f_222233
_jana_atom_site_adp_f_222333
_jana_atom_site_adp_f_223333
_jana_atom_site_adp_f_233333
_jana_atom_site_adp_f_333333
? ? ? ? ? ? ? ? ? ? ? ? ? ? ? ? ? ? ? ? ? ? ? ? ? ? ? ? ? ?
